data_4112738
loop_
_publ_author_name
'David Tejedor'
'David Gonz\'alez-Cruz'
'Fernando Garc\'ia-Tellado'
'Jos\'e Juan Marrero-Tellado'
'Mat\'ias L\'opez Rodr\'iguez'

_publ_section_title
;
 A Diversity-Oriented Strategy for the Construction of Tetrasubstituted
 Pyrroles via Coupled Domino Processes
;
_journal_name_full 'Journal of the American Chemical Society'
_journal_page_first 8390
_journal_page_last 8391
_journal_paper_doi 10.1021/ja047396p
_journal_volume 126
_journal_year 2004
_chemical_formula_sum 'C19 H23 N O4'
_chemical_formula_weight 329.38
_chemical_name_systematic
; 
 ? 
;
_space_group_IT_number 14
_symmetry_space_group_name_Hall '-P 2ybc'
_symmetry_space_group_name_H-M 'P 1 21/c 1'
_atom_sites_solution_hydrogens geom
_atom_sites_solution_primary direct
_atom_sites_solution_secondary difmap
_audit_creation_method SHELXL-97
_cell_angle_alpha 90.00
_cell_angle_beta 114.56(1)
_cell_angle_gamma 90.00
_cell_formula_units_Z 4
_cell_length_a 9.854(1)
_cell_length_b 13.947(2)
_cell_length_c 13.890(2)
_cell_measurement_temperature 170(2)
_cell_volume 1736.2(4)
_computing_structure_refinement 'SHELXL-97 (Sheldrick, 1997)'
_computing_structure_solution 'SHELXS-97 (Sheldrick, 1990)'
_diffrn_ambient_temperature 170(2)
_diffrn_measured_fraction_theta_full 0.957
_diffrn_measured_fraction_theta_max 0.957
_diffrn_radiation_monochromator graphite
_diffrn_radiation_source 'fine-focus sealed tube'
_diffrn_radiation_type MoK\a
_diffrn_radiation_wavelength 0.71073
_diffrn_reflns_av_R_equivalents 0.0000
_diffrn_reflns_av_sigmaI/netI 0.0268
_diffrn_reflns_limit_h_max 12
_diffrn_reflns_limit_h_min 0
_diffrn_reflns_limit_k_max 0
_diffrn_reflns_limit_k_min -18
_diffrn_reflns_limit_l_max 16
_diffrn_reflns_limit_l_min -18
_diffrn_reflns_number 4262
_diffrn_reflns_theta_full 28.64
_diffrn_reflns_theta_max 28.64
_diffrn_reflns_theta_min 2.92
_exptl_absorpt_coefficient_mu 0.088
_exptl_absorpt_correction_T_max 0.9783
_exptl_absorpt_correction_T_min 0.9740
_exptl_crystal_colour colurless
_exptl_crystal_density_diffrn 1.260
_exptl_crystal_description 'irregular shaped'
_exptl_crystal_F_000 704
_exptl_crystal_size_max 0.30
_exptl_crystal_size_mid 0.30
_exptl_crystal_size_min 0.25
_refine_diff_density_max 0.495
_refine_diff_density_min -0.344
_refine_diff_density_rms 0.042
_refine_ls_extinction_coef 0.017(13)
_refine_ls_extinction_expression Fc^*^=kFc[1+0.001xFc^2^\l^3^/sin(2\q)]^-1/4^
_refine_ls_extinction_method SHELXL
_refine_ls_goodness_of_fit_ref 1.014
_refine_ls_hydrogen_treatment mixed
_refine_ls_matrix_type full
_refine_ls_number_parameters 275
_refine_ls_number_reflns 4262
_refine_ls_number_restraints 19
_refine_ls_restrained_S_all 1.076
_refine_ls_R_factor_all 0.0821
_refine_ls_R_factor_gt 0.0751
_refine_ls_shift/su_max 0.000
_refine_ls_shift/su_mean 0.000
_refine_ls_structure_factor_coef Fsqd
_refine_ls_weighting_details 'calc w=1/[\s^2^(Fo^2^)+(0.1009P)^2^+0.9846P] where P=(Fo^2^+2Fc^2^)/3'
_refine_ls_weighting_scheme calc
_refine_ls_wR_factor_gt 0.1943
_refine_ls_wR_factor_ref 0.2015
_reflns_number_gt 3844
_reflns_number_total 4262
_reflns_threshold_expression >2sigma(I)
_cod_data_source_file ja047396psi20040504_115246.cif
_cod_data_source_block tellp21c
_cod_database_code 4112738

loop_
_symmetry_equiv_pos_as_xyz
'x, y, z'
'-x, y+1/2, -z+1/2'
'-x, -y, -z'
'x, -y-1/2, z-1/2'

loop_
_atom_site_label
_atom_site_type_symbol
_atom_site_fract_x
_atom_site_fract_y
_atom_site_fract_z
_atom_site_U_iso_or_equiv
_atom_site_adp_type
_atom_site_occupancy
_atom_site_symmetry_multiplicity
_atom_site_calc_flag
_atom_site_refinement_flags
_atom_site_disorder_assembly
_atom_site_disorder_group
O2 O -0.27344(18) 0.59135(15) 0.04257(14) 0.0644(5) Uani 1 1 d . A .
O1 O -0.29024(17) 0.60829(12) 0.19605(13) 0.0519(4) Uani 1 1 d . A .
O4 O 0.19127(17) 0.83129(11) -0.07167(12) 0.0492(4) Uani 1 1 d . . .
O3 O 0.3037(2) 0.68929(13) -0.05295(19) 0.0706(6) Uani 1 1 d . . .
C2 C 0.04252(19) 0.75068(12) 0.06554(14) 0.0362(4) Uani 1 1 d D A .
C3 C 0.14360(19) 0.70817(13) 0.02931(17) 0.0400(5) Uani 1 1 d D . .
C4 C 0.1737(4) 0.6171(2) 0.0800(4) 0.0378(8) Uani 0.724(5) 1 d PD A 1
H4A H 0.2409 0.5712 0.0738 0.045 Uiso 0.724(5) 1 calc PR A 1
N1 N 0.0939(3) 0.6045(2) 0.1380(3) 0.0367(7) Uani 0.724(5) 1 d PD A 1
C5 C 0.0832(4) 0.5162(3) 0.1915(4) 0.0535(10) Uani 0.724(5) 1 d PD A 1
H5A H 0.0022 0.4759 0.1410 0.064 Uiso 0.724(5) 1 calc PR A 1
H5B H 0.0563 0.5328 0.2506 0.064 Uiso 0.724(5) 1 calc PR A 1
C4' C 0.1560(8) 0.6107(6) 0.0319(7) 0.0299(17) Uani 0.276(5) 1 d PD A 2
H4B H 0.2048 0.5697 0.0017 0.036 Uiso 0.276(5) 1 calc PR A 2
N1' N 0.0786(7) 0.5894(5) 0.0897(6) 0.0293(16) Uani 0.276(5) 1 d PD A 2
C5' C 0.0806(8) 0.4907(5) 0.1283(7) 0.044(2) Uani 0.276(5) 1 d P A 2
H5C H 0.0044 0.4847 0.1571 0.052 Uiso 0.276(5) 1 calc PR A 2
H5D H 0.0540 0.4455 0.0682 0.052 Uiso 0.276(5) 1 calc PR A 2
C1 C 0.0105(2) 0.68293(15) 0.12548(18) 0.0463(5) Uani 1 1 d D . .
C6 C 0.2282(11) 0.4584(7) 0.2349(6) 0.0337(14) Uani 0.724(5) 1 d P A 1
C7 C 0.2393(4) 0.3759(2) 0.1850(2) 0.0348(7) Uani 0.724(5) 1 d PD A 1
H7 H 0.1593 0.3557 0.1213 0.042 Uiso 0.724(5) 1 calc PR A 1
C8 C 0.3703(3) 0.32219(19) 0.2293(2) 0.0388(7) Uani 0.724(5) 1 d PD A 1
H8 H 0.3796 0.2644 0.1964 0.047 Uiso 0.724(5) 1 calc PR A 1
C9 C 0.4866(4) 0.3530(2) 0.3211(2) 0.0402(8) Uani 0.724(5) 1 d PD A 1
H9 H 0.5756 0.3162 0.3508 0.048 Uiso 0.724(5) 1 calc PR A 1
C10 C 0.4750(5) 0.4366(3) 0.3701(2) 0.0464(10) Uani 0.724(5) 1 d PD A 1
H10 H 0.5552 0.4579 0.4330 0.056 Uiso 0.724(5) 1 calc PR A 1
C11 C 0.3450(3) 0.4886(2) 0.3260(3) 0.0428(7) Uani 0.724(5) 1 d PD A 1
H11 H 0.3357 0.5464 0.3590 0.051 Uiso 0.724(5) 1 calc PR A 1
C6' C 0.226(3) 0.4646(18) 0.2101(14) 0.029(3) Uani 0.276(5) 1 d P A 2
C7' C 0.2903(12) 0.3696(7) 0.2138(8) 0.044(3) Uiso 0.276(5) 1 d PD A 2
H7' H 0.2351 0.3238 0.1615 0.053 Uiso 0.276(5) 1 calc PR A 2
C8' C 0.4271(13) 0.3439(8) 0.2898(10) 0.054(3) Uiso 0.276(5) 1 d PD A 2
H8' H 0.4680 0.2819 0.2916 0.065 Uiso 0.276(5) 1 calc PR A 2
C9' C 0.5000(14) 0.4113(10) 0.3614(11) 0.051(3) Uiso 0.276(5) 1 d PD A 2
H9' H 0.5957 0.3943 0.4136 0.061 Uiso 0.276(5) 1 calc PR A 2
C10' C 0.4516(10) 0.5014(7) 0.3674(7) 0.049(2) Uiso 0.276(5) 1 d PD A 2
H10' H 0.5094 0.5450 0.4214 0.059 Uiso 0.276(5) 1 calc PR A 2
C11' C 0.3141(9) 0.5256(6) 0.2906(6) 0.0381(18) Uiso 0.276(5) 1 d PD A 2
H11' H 0.2772 0.5881 0.2927 0.046 Uiso 0.276(5) 1 calc PR A 2
C15 C -0.0094(3) 0.85351(15) 0.04789(19) 0.0512(5) Uani 1 1 d . . .
H15 H 0.0221 0.8782 -0.0073 0.061 Uiso 1 1 calc R A .
C16 C 0.0734(4) 0.9137(2) 0.1438(3) 0.0856(10) Uani 1 1 d . A .
H16A H 0.0386 0.9802 0.1293 0.103 Uiso 1 1 calc R . .
H16B H 0.1805 0.9112 0.1613 0.103 Uiso 1 1 calc R . .
H16C H 0.0553 0.8892 0.2035 0.103 Uiso 1 1 calc R . .
C17 C -0.1752(4) 0.8662(2) 0.0014(3) 0.0840(10) Uani 1 1 d . A .
H17A H -0.1994 0.9345 -0.0110 0.101 Uiso 1 1 calc R . .
H17B H -0.2144 0.8410 0.0507 0.101 Uiso 1 1 calc R . .
H17C H -0.2202 0.8314 -0.0658 0.101 Uiso 1 1 calc R . .
C12 C -0.0883(2) 0.68554(19) 0.18267(17) 0.0538(6) Uani 1 1 d . A .
H12A H -0.1195 0.7526 0.1855 0.065 Uiso 1 1 calc R . .
H12B H -0.0313 0.6634 0.2563 0.065 Uiso 1 1 calc R . .
C13 C -0.2267(2) 0.62334(15) 0.13041(16) 0.0412(5) Uani 1 1 d . . .
C14 C -0.4267(3) 0.5537(2) 0.1541(3) 0.0678(8) Uani 1 1 d . . .
H14A H -0.4672 0.5492 0.2076 0.081 Uiso 1 1 calc R A .
H14B H -0.4065 0.4892 0.1354 0.081 Uiso 1 1 calc R . .
H14C H -0.4994 0.5857 0.0909 0.081 Uiso 1 1 calc R . .
C18 C 0.21050(19) 0.75073(13) -0.03670(15) 0.0388(4) Uani 1 1 d . A .
C19 C 0.3827(4) 0.7264(2) -0.1116(3) 0.0785(9) Uani 1 1 d . . .
H19A H 0.4496 0.6770 -0.1174 0.094 Uiso 1 1 calc R . .
H19B H 0.4413 0.7825 -0.0749 0.094 Uiso 1 1 calc R . .
H19C H 0.3110 0.7452 -0.1826 0.094 Uiso 1 1 calc R . .

loop_
_atom_site_aniso_label
_atom_site_aniso_U_11
_atom_site_aniso_U_22
_atom_site_aniso_U_33
_atom_site_aniso_U_23
_atom_site_aniso_U_13
_atom_site_aniso_U_12
O2 0.0419(9) 0.0920(14) 0.0616(10) -0.0153(9) 0.0238(8) -0.0197(9)
O1 0.0447(8) 0.0562(9) 0.0582(9) 0.0140(7) 0.0246(7) 0.0008(7)
O4 0.0453(8) 0.0541(9) 0.0449(8) 0.0155(6) 0.0155(6) 0.0074(6)
O3 0.0677(11) 0.0445(9) 0.1226(17) -0.0079(9) 0.0624(12) -0.0002(8)
C2 0.0274(8) 0.0328(9) 0.0379(9) 0.0022(7) 0.0032(7) -0.0018(6)
C3 0.0238(8) 0.0285(8) 0.0589(11) 0.0020(7) 0.0083(7) -0.0030(6)
C4 0.0269(15) 0.0316(14) 0.055(2) 0.0103(16) 0.0165(16) 0.0035(11)
N1 0.0255(12) 0.0361(13) 0.0471(17) 0.0093(13) 0.0135(13) 0.0012(9)
C5 0.0376(15) 0.0468(17) 0.084(3) 0.0292(18) 0.0335(18) 0.0087(13)
C4' 0.015(3) 0.033(3) 0.032(4) -0.001(3) -0.001(3) -0.005(2)
N1' 0.018(2) 0.028(3) 0.029(3) 0.012(3) -0.003(3) -0.0084(19)
C5' 0.034(3) 0.032(3) 0.045(4) 0.014(3) -0.003(3) -0.017(3)
C1 0.0241(8) 0.0466(11) 0.0567(12) 0.0147(9) 0.0053(8) -0.0022(7)
C6 0.0327(19) 0.0318(19) 0.040(4) 0.017(2) 0.018(3) 0.0051(13)
C7 0.0278(14) 0.0394(15) 0.0301(12) 0.0050(10) 0.0050(12) -0.0032(11)
C8 0.0397(14) 0.0359(13) 0.0395(15) -0.0028(11) 0.0151(12) 0.0048(11)
C9 0.0351(15) 0.0471(18) 0.0314(14) 0.0079(12) 0.0068(12) 0.0088(12)
C10 0.0465(18) 0.062(3) 0.0273(13) -0.0109(14) 0.0119(12) -0.0034(17)
C11 0.0495(17) 0.0402(15) 0.0437(16) -0.0068(13) 0.0243(14) 0.0002(13)
C6' 0.034(4) 0.028(5) 0.019(6) 0.013(4) 0.005(5) -0.006(3)
C15 0.0585(13) 0.0356(10) 0.0600(13) 0.0025(9) 0.0253(11) 0.0082(9)
C16 0.097(2) 0.0497(15) 0.099(2) -0.0301(15) 0.0297(19) -0.0127(15)
C17 0.0707(18) 0.0612(17) 0.095(2) -0.0089(15) 0.0095(16) 0.0310(14)
C12 0.0403(11) 0.0693(15) 0.0424(11) 0.0074(10) 0.0080(8) -0.0113(10)
C13 0.0294(8) 0.0455(10) 0.0469(10) 0.0107(8) 0.0139(8) 0.0046(7)
C14 0.0460(12) 0.0734(17) 0.091(2) 0.0176(14) 0.0359(13) -0.0064(12)
C18 0.0274(8) 0.0363(9) 0.0432(10) -0.0076(7) 0.0054(7) -0.0042(7)
C19 0.0738(18) 0.0736(18) 0.111(2) -0.0178(17) 0.0611(19) -0.0032(15)

loop_
_atom_type_symbol
_atom_type_description
_atom_type_scat_dispersion_real
_atom_type_scat_dispersion_imag
_atom_type_scat_source
C C 0.0033 0.0016 'International Tables Vol C Tables 4.2.6.8 and 6.1.1.4'
H H 0.0000 0.0000 'International Tables Vol C Tables 4.2.6.8 and 6.1.1.4'
N N 0.0061 0.0033 'International Tables Vol C Tables 4.2.6.8 and 6.1.1.4'
O O 0.0106 0.0060 'International Tables Vol C Tables 4.2.6.8 and 6.1.1.4'

loop_
_geom_angle_atom_site_label_1
_geom_angle_atom_site_label_2
_geom_angle_atom_site_label_3
_geom_angle
C13 O1 C14 115.85(19)
C18 O3 C19 115.8(2)
C1 C2 C3 107.34(17)
C1 C2 C15 127.0(2)
C3 C2 C15 125.48(18)
C4' C3 C2 118.4(4)
C4' C3 C4 25.7(3)
C2 C3 C4 103.3(2)
C4' C3 C18 111.3(4)
C2 C3 C18 128.30(17)
C4 C3 C18 128.2(2)
N1 C4 C3 111.0(3)
N1 C4 H4A 124.5
C3 C4 H4A 124.5
C1 N1 C4 107.2(3)
C1 N1 C5 125.8(3)
C4 N1 C5 126.5(3)
N1 C5 C6 113.0(4)
N1 C5 H5A 109.0
C6 C5 H5A 109.0
N1 C5 H5B 109.0
C6 C5 H5B 109.0
H5A C5 H5B 107.8
N1' C4' C3 99.7(6)
N1' C4' H4B 130.1
C3 C4' H4B 130.1
C4' N1' C5' 119.8(7)
C4' N1' C1 114.2(5)
C5' N1' C1 125.4(6)
C6' C5' N1' 112.2(10)
C6' C5' H5C 109.2
N1' C5' H5C 109.2
C6' C5' H5D 109.2
N1' C5' H5D 109.2
H5C C5' H5D 107.9
N1 C1 C2 110.9(2)
N1 C1 C12 117.0(2)
C2 C1 C12 131.9(2)
N1 C1 N1' 22.81(19)
C2 C1 N1' 97.9(3)
C12 C1 N1' 128.5(3)
C7 C6 C11 120.7(7)
C7 C6 C5 120.1(7)
C11 C6 C5 119.2(7)
C6 C7 C8 118.7(5)
C6 C7 H7 120.6
C8 C7 H7 120.6
C9 C8 C7 120.1(3)
C9 C8 H8 120.0
C7 C8 H8 120.0
C10 C9 C8 120.8(3)
C10 C9 H9 119.6
C8 C9 H9 119.6
C11 C10 C9 118.7(3)
C11 C10 H10 120.7
C9 C10 H10 120.7
C10 C11 C6 121.1(5)
C10 C11 H11 119.5
C6 C11 H11 119.5
C11' C6' C5' 124(2)
C11' C6' C7' 114.3(18)
C5' C6' C7' 121.7(17)
C8' C7' C6' 122.5(13)
C8' C7' H7' 118.7
C6' C7' H7' 118.7
C9' C8' C7' 116.1(10)
C9' C8' H8' 121.9
C7' C8' H8' 121.9
C8' C9' C10' 126.9(11)
C8' C9' H9' 116.5
C10' C9' H9' 116.5
C9' C10' C11' 116.0(10)
C9' C10' H10' 122.0
C11' C10' H10' 122.0
C10' C11' C6' 124.1(13)
C10' C11' H11' 118.0
C6' C11' H11' 118.0
C17 C15 C16 114.3(2)
C17 C15 C2 114.7(2)
C16 C15 C2 111.5(2)
C17 C15 H15 105.1
C16 C15 H15 105.1
C2 C15 H15 105.1
C15 C16 H16A 109.5
C15 C16 H16B 109.5
H16A C16 H16B 109.5
C15 C16 H16C 109.5
H16A C16 H16C 109.5
H16B C16 H16C 109.5
C15 C17 H17A 109.5
C15 C17 H17B 109.5
H17A C17 H17B 109.5
C15 C17 H17C 109.5
H17A C17 H17C 109.5
H17B C17 H17C 109.5
C1 C12 C13 112.71(19)
C1 C12 H12A 109.0
C13 C12 H12A 109.0
C1 C12 H12B 109.0
C13 C12 H12B 109.0
H12A C12 H12B 107.8
O2 C13 O1 123.59(19)
O2 C13 C12 125.96(19)
O1 C13 C12 110.45(18)
O1 C14 H14A 109.5
O1 C14 H14B 109.5
H14A C14 H14B 109.5
O1 C14 H14C 109.5
H14A C14 H14C 109.5
H14B C14 H14C 109.5
O4 C18 O3 122.0(2)
O4 C18 C3 126.51(18)
O3 C18 C3 111.44(18)
O3 C19 H19A 109.5
O3 C19 H19B 109.5
H19A C19 H19B 109.5
O3 C19 H19C 109.5
H19A C19 H19C 109.5
H19B C19 H19C 109.5

loop_
_geom_bond_atom_site_label_1
_geom_bond_atom_site_label_2
_geom_bond_distance
O2 C13 1.197(3)
O1 C13 1.319(3)
O1 C14 1.441(3)
O4 C18 1.207(2)
O3 C18 1.342(3)
O3 C19 1.437(4)
C2 C1 1.380(3)
C2 C3 1.419(3)
C2 C15 1.508(3)
C3 C4' 1.364(8)
C3 C4 1.423(4)
C3 C18 1.459(3)
C4 N1 1.351(4)
C4 H4A 0.9500
N1 C1 1.336(3)
N1 C5 1.464(4)
C5 C6 1.529(10)
C5 H5A 0.9900
C5 H5B 0.9900
C4' N1' 1.351(10)
C4' H4B 0.9500
N1' C5' 1.474(9)
N1' C1 1.636(8)
C5' C6' 1.46(3)
C5' H5C 0.9900
C5' H5D 0.9900
C1 C12 1.492(3)
C6 C7 1.371(11)
C6 C11 1.376(10)
C7 C8 1.395(4)
C7 H7 0.9500
C8 C9 1.382(4)
C8 H8 0.9500
C9 C10 1.378(5)
C9 H9 0.9500
C10 C11 1.374(6)
C10 H10 0.9500
C11 H11 0.9500
C6' C11' 1.39(3)
C6' C7' 1.46(3)
C7' C8' 1.370(14)
C7' H7' 0.9500
C8' C9' 1.340(14)
C8' H8' 0.9500
C9' C10' 1.358(12)
C9' H9' 0.9500
C10' C11' 1.373(11)
C10' H10' 0.9500
C11' H11' 0.9500
C15 C17 1.496(4)
C15 C16 1.497(4)
C15 H15 1.0000
C16 H16A 0.9800
C16 H16B 0.9800
C16 H16C 0.9800
C17 H17A 0.9800
C17 H17B 0.9800
C17 H17C 0.9800
C12 C13 1.522(3)
C12 H12A 0.9900
C12 H12B 0.9900
C14 H14A 0.9800
C14 H14B 0.9800
C14 H14C 0.9800
C19 H19A 0.9800
C19 H19B 0.9800
C19 H19C 0.9800

loop_
_geom_torsion_atom_site_label_1
_geom_torsion_atom_site_label_2
_geom_torsion_atom_site_label_3
_geom_torsion_atom_site_label_4
_geom_torsion
C1 C2 C3 C4' 17.8(5)
C15 C2 C3 C4' -166.5(4)
C1 C2 C3 C4 -4.6(3)
C15 C2 C3 C4 171.1(2)
C1 C2 C3 C18 -179.94(18)
C15 C2 C3 C18 -4.2(3)
C4' C3 C4 N1 -127.2(10)
C2 C3 C4 N1 2.1(3)
C18 C3 C4 N1 177.5(2)
C3 C4 N1 C1 1.3(4)
C3 C4 N1 C5 172.9(3)
C1 N1 C5 C6 -155.2(5)
C4 N1 C5 C6 34.6(7)
C2 C3 C4' N1' -10.7(6)
C4 C3 C4' N1' 48.0(8)
C18 C3 C4' N1' -175.9(4)
C3 C4' N1' C5' -170.5(6)
C3 C4' N1' C1 0.6(6)
C4' N1' C5' C6' 69.4(14)
C1 N1' C5' C6' -100.6(13)
C4 N1 C1 C2 -4.4(3)
C5 N1 C1 C2 -176.1(3)
C4 N1 C1 C12 180.0(2)
C5 N1 C1 C12 8.3(5)
C4 N1 C1 N1' 53.7(7)
C5 N1 C1 N1' -118.0(9)
C3 C2 C1 N1 5.8(3)
C15 C2 C1 N1 -169.8(2)
C3 C2 C1 C12 -179.4(2)
C15 C2 C1 C12 5.0(3)
C3 C2 C1 N1' -13.6(3)
C15 C2 C1 N1' 170.8(3)
C4' N1' C1 N1 -118.0(9)
C5' N1' C1 N1 52.5(7)
C4' N1' C1 C2 8.8(5)
C5' N1' C1 C2 179.3(5)
C4' N1' C1 C12 175.3(4)
C5' N1' C1 C12 -14.2(7)
N1 C5 C6 C7 -105.6(7)
N1 C5 C6 C11 76.2(6)
C11 C6 C7 C8 1.2(8)
C5 C6 C7 C8 -176.9(4)
C6 C7 C8 C9 -0.9(5)
C7 C8 C9 C10 0.1(5)
C8 C9 C10 C11 0.3(5)
C9 C10 C11 C6 0.0(6)
C7 C6 C11 C10 -0.8(8)
C5 C6 C11 C10 177.4(4)
N1' C5' C6' C11' 41(2)
N1' C5' C6' C7' -139.7(14)
C11' C6' C7' C8' -1(2)
C5' C6' C7' C8' 179.6(12)
C6' C7' C8' C9' -0.1(18)
C7' C8' C9' C10' 1.0(19)
C8' C9' C10' C11' -1.0(18)
C9' C10' C11' C6' -0.1(16)
C5' C6' C11' C10' -179.6(12)
C7' C6' C11' C10' 1(2)
C1 C2 C15 C17 -57.2(3)
C3 C2 C15 C17 127.9(3)
C1 C2 C15 C16 74.7(3)
C3 C2 C15 C16 -100.2(3)
N1 C1 C12 C13 -76.0(3)
C2 C1 C12 C13 109.5(3)
N1' C1 C12 C13 -52.4(4)
C14 O1 C13 O2 -3.0(3)
C14 O1 C13 C12 177.3(2)
C1 C12 C13 O2 -15.5(3)
C1 C12 C13 O1 164.16(18)
C19 O3 C18 O4 1.9(3)
C19 O3 C18 C3 -176.2(2)
C4' C3 C18 O4 163.8(4)
C2 C3 C18 O4 0.5(3)
C4 C3 C18 O4 -173.6(3)
C4' C3 C18 O3 -18.1(4)
C2 C3 C18 O3 178.62(19)
C4 C3 C18 O3 4.4(4)
